data_4319393
loop_
_publ_author_name
'Peymann, Toralf'
'Knobler, Carolyn B.'
'Khan, Saeed I.'
'Hawthorne, M. Frederick'

_publ_section_title
;
 Dodecamethyl-closo-dodecaborate(2-)
;
_journal_coden_ASTM INOCAJ
_journal_issue 6
_journal_name_full 'Inorganic Chemistry'
_journal_page_first 1291
_journal_page_last 1294
_journal_paper_doi 10.1021/ic0010398
_journal_volume 40
_journal_year 2001
_chemical_formula_moiety '[C24H20As]2 [B12(CH3)12]'
_chemical_formula_sum 'C60 H76 As2 B12'
_chemical_formula_weight 1076.77
_chemical_name_common
;
 bis tetraphenylarsonium dodecamethyldodecaborane
;
_chemical_name_systematic
; 
 bis tetraphenylarsonium dodecamethyldodecaborane
;
_space_group_IT_number 14
_symmetry_cell_setting monoclinic
_symmetry_space_group_name_Hall '-P 2ybc'
_symmetry_space_group_name_H-M 'P 1 21/c 1'
_atom_sites_solution_hydrogens geom
_atom_sites_solution_primary direct
_atom_sites_solution_secondary difmap
_audit_creation_method SHELXL-97
_cell_angle_alpha 90.00
_cell_angle_beta 108.215(5)
_cell_angle_gamma 90.00
_cell_formula_units_Z 2
_cell_length_a 12.771(3)
_cell_length_b 12.242(3)
_cell_length_c 19.454(5)
_cell_measurement_reflns_used 991
_cell_measurement_temperature 100(2)
_cell_measurement_theta_max 55.41
_cell_measurement_theta_min 4.73
_cell_volume 2889.1(12)
_computing_cell_refinement 'Bruker SMART'
_computing_data_collection 'Bruker SMART'
_computing_data_reduction 'Bruker SHELXTL'
_computing_molecular_graphics 'Bruker SHELXTL'
_computing_publication_material 'Bruker SHELXTL'
_computing_structure_refinement 'SHELXL-97 (Sheldrick, 1997)'
_computing_structure_solution 'SHELXS-97 (Sheldrick, 1990)'
_diffrn_ambient_temperature 100(2)
_diffrn_measured_fraction_theta_full 0.964
_diffrn_measured_fraction_theta_max 0.964
_diffrn_measurement_device_type 'CCD area detector'
_diffrn_measurement_method 'phi and omega scans'
_diffrn_radiation_monochromator graphite
_diffrn_radiation_source 'fine-focus sealed tube'
_diffrn_radiation_type MoK\a
_diffrn_radiation_wavelength 0.71073
_diffrn_reflns_av_R_equivalents 0.0327
_diffrn_reflns_av_sigmaI/netI 0.0555
_diffrn_reflns_limit_h_max 16
_diffrn_reflns_limit_h_min -12
_diffrn_reflns_limit_k_max 16
_diffrn_reflns_limit_k_min -16
_diffrn_reflns_limit_l_max 19
_diffrn_reflns_limit_l_min -25
_diffrn_reflns_number 18677
_diffrn_reflns_theta_full 28.29
_diffrn_reflns_theta_max 28.29
_diffrn_reflns_theta_min 1.68
_exptl_absorpt_coefficient_mu 1.195
_exptl_absorpt_correction_T_max 1.0000
_exptl_absorpt_correction_T_min 0.8167
_exptl_absorpt_correction_type empirical
_exptl_absorpt_process_details Sadabs(Bruker)
_exptl_crystal_colour colorless
_exptl_crystal_density_diffrn 1.238
_exptl_crystal_density_method 'not measured'
_exptl_crystal_description block
_exptl_crystal_F_000 1124
_exptl_crystal_size_max .20
_exptl_crystal_size_mid .20
_exptl_crystal_size_min .10
_refine_diff_density_max 0.400
_refine_diff_density_min -0.479
_refine_diff_density_rms 0.061
_refine_ls_extinction_method none
_refine_ls_goodness_of_fit_ref 0.857
_refine_ls_hydrogen_treatment mixed
_refine_ls_matrix_type full
_refine_ls_number_parameters 340
_refine_ls_number_reflns 6918
_refine_ls_number_restraints 0
_refine_ls_restrained_S_all 0.857
_refine_ls_R_factor_all 0.0527
_refine_ls_R_factor_gt 0.0306
_refine_ls_shift/su_max 0.055
_refine_ls_shift/su_mean 0.001
_refine_ls_structure_factor_coef Fsqd
_refine_ls_weighting_details 'calc w=1/[\s^2^(Fo^2^)+(0.0512P)^2^+0.0000P] where P=(Fo^2^+2Fc^2^)/3'
_refine_ls_weighting_scheme calc
_refine_ls_wR_factor_gt 0.0765
_refine_ls_wR_factor_ref 0.0849
_reflns_number_gt 5094
_reflns_number_total 6918
_reflns_threshold_expression >2sigma(I)
_cod_data_source_file ic0010398_3.cif
_cod_data_source_block '[AsPh4]2'
_cod_depositor_comments
;
The following automatic conversions were performed:

'_symmetry_cell_setting' value 'Monoclinic' changed to 'monoclinic'
according to the built-in table from CIF Core dictionary named
'cif_core.dic' version 2.4.1 from
2010-06-29.

'_exptl_absorpt_correction_type' value 'Empirical'
changed to 'empirical' according to the built-in table from CIF Core
dictionary named 'cif_core.dic' version 2.4.1 from 2010-06-29.

Automatic conversion script
Id: cif_fix_values 1646 2011-03-28 12:23:43Z adriana 
;
_cod_original_cell_volume 2889.2(13)
_cod_database_code 4319393

loop_
_symmetry_equiv_pos_as_xyz
'x, y, z'
'-x, y+1/2, -z+1/2'
'-x, -y, -z'
'x, -y-1/2, z-1/2'

loop_
_atom_site_label
_atom_site_type_symbol
_atom_site_fract_x
_atom_site_fract_y
_atom_site_fract_z
_atom_site_U_iso_or_equiv
_atom_site_adp_type
_atom_site_occupancy
_atom_site_symmetry_multiplicity
_atom_site_calc_flag
_atom_site_refinement_flags
_atom_site_disorder_assembly
_atom_site_disorder_group
As1 As 0.649413(15) 0.990394(15) 0.906716(10) 0.01638(7) Uani 1 1 d . . .
C1 C 0.73793(15) 0.98332(15) 0.84362(10) 0.0168(4) Uani 1 1 d . . .
C2 C 0.76479(14) 0.88194(15) 0.82083(10) 0.0193(4) Uani 1 1 d . . .
H2 H 0.7430 0.8164 0.8387 0.023 Uiso 1 1 calc R . .
C3 C 0.82355(15) 0.87795(16) 0.77193(11) 0.0213(4) Uani 1 1 d . . .
H3 H 0.8412 0.8094 0.7555 0.026 Uiso 1 1 calc R . .
C4 C 0.85670(15) 0.97406(16) 0.74687(11) 0.0207(4) Uani 1 1 d . . .
H4 H 0.8951 0.9710 0.7122 0.025 Uiso 1 1 calc R . .
C5 C 0.83414(15) 1.07438(16) 0.77215(10) 0.0209(4) Uani 1 1 d . . .
H5 H 0.8601 1.1396 0.7565 0.025 Uiso 1 1 calc R . .
C6 C 0.77377(15) 1.07997(16) 0.82036(10) 0.0207(4) Uani 1 1 d . . .
H6 H 0.7572 1.1486 0.8372 0.025 Uiso 1 1 calc R . .
C7 C 0.56935(15) 1.12438(15) 0.88612(10) 0.0185(4) Uani 1 1 d . . .
C8 C 0.55955(15) 1.19151(15) 0.94132(11) 0.0192(4) Uani 1 1 d . . .
H8 H 0.5940 1.1720 0.9905 0.023 Uiso 1 1 calc R . .
C9 C 0.49896(16) 1.28744(16) 0.92409(12) 0.0249(5) Uani 1 1 d . . .
H9 H 0.4913 1.3333 0.9616 0.030 Uiso 1 1 calc R . .
C10 C 0.44974(17) 1.31642(18) 0.85250(12) 0.0299(5) Uani 1 1 d . . .
H10 H 0.4081 1.3820 0.8409 0.036 Uiso 1 1 calc R . .
C11 C 0.46117(18) 1.24966(19) 0.79752(12) 0.0346(6) Uani 1 1 d . . .
H11 H 0.4280 1.2701 0.7484 0.042 Uiso 1 1 calc R . .
C12 C 0.52066(16) 1.15357(18) 0.81403(11) 0.0286(5) Uani 1 1 d . . .
H12 H 0.5282 1.1078 0.7764 0.034 Uiso 1 1 calc R . .
C13 C 0.54553(15) 0.87187(16) 0.88654(10) 0.0193(4) Uani 1 1 d . . .
C14 C 0.58144(16) 0.76643(16) 0.90888(11) 0.0214(4) Uani 1 1 d . . .
H14 H 0.6570 0.7530 0.9342 0.026 Uiso 1 1 calc R . .
C15 C 0.50629(17) 0.68132(17) 0.89397(11) 0.0260(5) Uani 1 1 d . . .
H15 H 0.5305 0.6090 0.9081 0.031 Uiso 1 1 calc R . .
C16 C 0.39563(17) 0.70166(18) 0.85842(12) 0.0302(5) Uani 1 1 d . . .
H16 H 0.3440 0.6434 0.8494 0.036 Uiso 1 1 calc R . .
C17 C 0.36026(17) 0.80602(19) 0.83619(13) 0.0338(5) Uani 1 1 d . . .
H17 H 0.2845 0.8192 0.8115 0.041 Uiso 1 1 calc R . .
C18 C 0.43487(16) 0.89185(17) 0.84970(11) 0.0267(5) Uani 1 1 d . . .
H18 H 0.4106 0.9636 0.8340 0.032 Uiso 1 1 calc R . .
C19 C 0.73774(15) 0.98143(14) 1.00552(10) 0.0166(4) Uani 1 1 d . . .
C20 C 0.84159(16) 1.02928(15) 1.02701(11) 0.0216(4) Uani 1 1 d . . .
H20 H 0.8678 1.0672 0.9930 0.026 Uiso 1 1 calc R . .
C21 C 0.90635(17) 1.02093(16) 1.09877(12) 0.0259(5) Uani 1 1 d . . .
H21 H 0.9773 1.0538 1.1143 0.031 Uiso 1 1 calc R . .
C22 C 0.86802(17) 0.96476(17) 1.14792(11) 0.0254(5) Uani 1 1 d . . .
H22 H 0.9129 0.9591 1.1970 0.031 Uiso 1 1 calc R . .
C23 C 0.76511(16) 0.91704(17) 1.12604(11) 0.0262(5) Uani 1 1 d . . .
H23 H 0.7395 0.8784 1.1600 0.031 Uiso 1 1 calc R . .
C24 C 0.69900(16) 0.92520(16) 1.05474(11) 0.0233(4) Uani 1 1 d . . .
H24 H 0.6279 0.8927 1.0396 0.028 Uiso 1 1 calc R . .
B1 B 0.88516(17) 0.53136(17) 0.02350(12) 0.0156(4) Uani 1 1 d . . .
B2 B 0.96221(17) 0.63379(17) -0.00512(11) 0.0154(4) Uani 1 1 d . . .
B3 B 0.88534(17) 0.53530(17) -0.06933(12) 0.0164(4) Uani 1 1 d . . .
B4 B 0.89609(17) 0.40777(17) -0.02253(12) 0.0153(4) Uani 1 1 d . . .
B5 B 0.97958(17) 0.42669(16) 0.06929(12) 0.0154(4) Uani 1 1 d . . .
B6 B 1.02089(17) 0.56722(16) 0.07992(12) 0.0158(4) Uani 1 1 d . . .
C26 C 0.77475(15) 0.55976(16) 0.04405(11) 0.0212(4) Uani 1 1 d . . .
H26A H 0.7112 0.5606 -0.0001 0.032 Uiso 1 1 calc R . .
H26B H 0.7828 0.6316 0.0673 0.032 Uiso 1 1 calc R . .
H26C H 0.7635 0.5042 0.0773 0.032 Uiso 1 1 calc R . .
C27 C 0.92909(16) 0.76117(14) -0.00758(10) 0.0197(4) Uani 1 1 d . . .
H27A H 0.9771 0.7982 0.0354 0.030 Uiso 1 1 calc R . .
H27B H 0.8522 0.7679 -0.0085 0.030 Uiso 1 1 calc R . .
H27C H 0.9379 0.7949 -0.0511 0.030 Uiso 1 1 calc R . .
C28 C 0.77713(15) 0.56505(15) -0.13708(11) 0.0221(4) Uani 1 1 d . . .
H28A H 0.7460 0.4979 -0.1629 0.033 Uiso 1 1 calc R . .
H28B H 0.7981 0.6146 -0.1701 0.033 Uiso 1 1 calc R . .
H28C H 0.7220 0.6006 -0.1191 0.033 Uiso 1 1 calc R . .
C29 C 0.79776(15) 0.32097(16) -0.04315(11) 0.0221(4) Uani 1 1 d . . .
H29A H 0.8262 0.2494 -0.0513 0.033 Uiso 1 1 calc R . .
H29B H 0.7408 0.3447 -0.0873 0.033 Uiso 1 1 calc R . .
H29C H 0.7660 0.3156 -0.0035 0.033 Uiso 1 1 calc R . .
C30 C 0.96008(16) 0.35305(15) 0.13291(10) 0.0197(4) Uani 1 1 d . . .
H30A H 0.9789 0.2769 0.1266 0.030 Uiso 1 1 calc R . .
H30B H 0.8826 0.3577 0.1309 0.030 Uiso 1 1 calc R . .
H30C H 1.0070 0.3799 0.1799 0.030 Uiso 1 1 calc R . .
C31 C 1.04525(16) 0.63453(15) 0.15476(10) 0.0198(4) Uani 1 1 d . . .
H31A H 1.1047 0.6872 0.1588 0.030 Uiso 1 1 calc R . .
H31B H 1.0674 0.5837 0.1957 0.030 Uiso 1 1 calc R . .
H31C H 0.9785 0.6736 0.1552 0.030 Uiso 1 1 calc R . .

loop_
_atom_site_aniso_label
_atom_site_aniso_U_11
_atom_site_aniso_U_22
_atom_site_aniso_U_33
_atom_site_aniso_U_23
_atom_site_aniso_U_13
_atom_site_aniso_U_12
As1 0.01357(10) 0.02278(11) 0.01314(10) -0.00038(8) 0.00468(7) 0.00046(8)
C1 0.0145(9) 0.0241(10) 0.0119(9) -0.0010(7) 0.0040(7) 0.0010(7)
C2 0.0163(9) 0.0206(10) 0.0204(11) -0.0013(8) 0.0046(8) -0.0018(7)
C3 0.0176(10) 0.0231(10) 0.0231(11) -0.0066(8) 0.0062(8) 0.0006(8)
C4 0.0151(9) 0.0310(11) 0.0159(10) -0.0022(8) 0.0044(8) 0.0022(8)
C5 0.0192(10) 0.0256(11) 0.0190(11) 0.0022(8) 0.0077(8) 0.0014(8)
C6 0.0216(10) 0.0218(10) 0.0191(11) -0.0014(8) 0.0070(8) 0.0027(8)
C7 0.0140(9) 0.0245(10) 0.0184(10) 0.0026(8) 0.0068(8) 0.0007(7)
C8 0.0160(9) 0.0235(10) 0.0191(10) 0.0027(8) 0.0069(8) -0.0023(7)
C9 0.0248(11) 0.0244(11) 0.0292(12) -0.0004(9) 0.0136(9) 0.0006(8)
C10 0.0264(12) 0.0310(12) 0.0336(13) 0.0095(10) 0.0113(10) 0.0093(9)
C11 0.0331(13) 0.0465(14) 0.0238(12) 0.0122(10) 0.0083(10) 0.0158(10)
C12 0.0264(11) 0.0411(13) 0.0192(11) 0.0025(9) 0.0086(9) 0.0113(9)
C13 0.0175(10) 0.0259(10) 0.0159(10) -0.0052(8) 0.0070(8) -0.0030(8)
C14 0.0172(10) 0.0296(11) 0.0185(10) 0.0001(8) 0.0072(8) -0.0011(8)
C15 0.0294(11) 0.0273(11) 0.0220(11) -0.0030(9) 0.0091(9) -0.0041(9)
C16 0.0260(12) 0.0346(12) 0.0285(12) -0.0086(10) 0.0066(10) -0.0101(9)
C17 0.0186(11) 0.0421(14) 0.0364(14) -0.0085(11) 0.0022(10) -0.0038(9)
C18 0.0209(10) 0.0304(11) 0.0262(12) -0.0055(9) 0.0039(9) 0.0018(8)
C19 0.0159(9) 0.0194(9) 0.0137(9) -0.0017(7) 0.0032(7) 0.0028(7)
C20 0.0236(10) 0.0179(10) 0.0211(11) 0.0044(8) 0.0039(9) -0.0033(7)
C21 0.0222(11) 0.0251(11) 0.0243(11) 0.0017(9) -0.0017(9) -0.0058(8)
C22 0.0278(11) 0.0275(11) 0.0166(11) -0.0012(8) 0.0007(9) 0.0018(8)
C23 0.0255(11) 0.0372(12) 0.0182(11) 0.0050(9) 0.0099(9) 0.0016(9)
C24 0.0166(10) 0.0335(12) 0.0212(11) 0.0002(9) 0.0080(8) -0.0017(8)
B1 0.0174(10) 0.0154(10) 0.0160(11) -0.0004(8) 0.0081(9) -0.0002(8)
B2 0.0173(10) 0.0151(10) 0.0159(11) -0.0017(8) 0.0080(9) -0.0014(8)
B3 0.0182(11) 0.0153(10) 0.0170(11) -0.0009(8) 0.0075(9) -0.0006(8)
B4 0.0165(10) 0.0148(10) 0.0165(11) -0.0004(8) 0.0081(9) -0.0016(8)
B5 0.0179(11) 0.0139(10) 0.0158(11) -0.0011(8) 0.0075(9) 0.0002(8)
B6 0.0191(11) 0.0138(10) 0.0166(11) 0.0000(8) 0.0086(9) -0.0004(8)
C26 0.0237(10) 0.0213(10) 0.0198(11) 0.0016(8) 0.0083(9) 0.0018(8)
C27 0.0235(10) 0.0192(10) 0.0176(10) 0.0009(8) 0.0080(8) 0.0010(8)
C28 0.0246(10) 0.0187(10) 0.0269(12) 0.0015(8) 0.0139(9) 0.0023(8)
C29 0.0238(10) 0.0221(10) 0.0216(11) -0.0021(8) 0.0088(8) -0.0061(8)
C30 0.0258(10) 0.0183(10) 0.0175(10) -0.0022(8) 0.0105(8) -0.0012(8)
C31 0.0247(10) 0.0180(9) 0.0190(10) -0.0008(8) 0.0103(8) -0.0039(8)

loop_
_atom_type_symbol
_atom_type_description
_atom_type_scat_dispersion_real
_atom_type_scat_dispersion_imag
_atom_type_scat_source
C C 0.0033 0.0016 'International Tables Vol C Tables 4.2.6.8 and 6.1.1.4'
H H 0.0000 0.0000 'International Tables Vol C Tables 4.2.6.8 and 6.1.1.4'
B B 0.0013 0.0007 'International Tables Vol C Tables 4.2.6.8 and 6.1.1.4'
As As 0.0499 2.0058 'International Tables Vol C Tables 4.2.6.8 and 6.1.1.4'

loop_
_geom_angle_atom_site_label_1
_geom_angle_atom_site_label_2
_geom_angle_atom_site_label_3
_geom_angle
_geom_angle_site_symmetry_1
_geom_angle_site_symmetry_3
_geom_angle_publ_flag
C19 As1 C7 111.78(8) . . ?
C19 As1 C1 111.27(8) . . ?
C7 As1 C1 106.83(8) . . ?
C19 As1 C13 108.42(8) . . ?
C7 As1 C13 108.41(9) . . ?
C1 As1 C13 110.08(8) . . ?
C6 C1 C2 120.88(18) . . ?
C6 C1 As1 119.32(14) . . ?
C2 C1 As1 119.80(14) . . ?
C3 C2 C1 119.28(18) . . ?
C3 C2 H2 120.4 . . ?
C1 C2 H2 120.4 . . ?
C2 C3 C4 120.09(18) . . ?
C2 C3 H3 120.0 . . ?
C4 C3 H3 120.0 . . ?
C5 C4 C3 120.39(19) . . ?
C5 C4 H4 119.8 . . ?
C3 C4 H4 119.8 . . ?
C4 C5 C6 120.25(18) . . ?
C4 C5 H5 119.9 . . ?
C6 C5 H5 119.9 . . ?
C5 C6 C1 119.01(18) . . ?
C5 C6 H6 120.5 . . ?
C1 C6 H6 120.5 . . ?
C8 C7 C12 120.50(18) . . ?
C8 C7 As1 121.22(14) . . ?
C12 C7 As1 118.28(15) . . ?
C7 C8 C9 119.47(18) . . ?
C7 C8 H8 120.3 . . ?
C9 C8 H8 120.3 . . ?
C10 C9 C8 120.2(2) . . ?
C10 C9 H9 119.9 . . ?
C8 C9 H9 119.9 . . ?
C9 C10 C11 120.0(2) . . ?
C9 C10 H10 120.0 . . ?
C11 C10 H10 120.0 . . ?
C12 C11 C10 120.3(2) . . ?
C12 C11 H11 119.9 . . ?
C10 C11 H11 119.9 . . ?
C11 C12 C7 119.5(2) . . ?
C11 C12 H12 120.2 . . ?
C7 C12 H12 120.2 . . ?
C18 C13 C14 120.38(18) . . ?
C18 C13 As1 119.83(15) . . ?
C14 C13 As1 119.79(14) . . ?
C15 C14 C13 119.53(18) . . ?
C15 C14 H14 120.2 . . ?
C13 C14 H14 120.2 . . ?
C14 C15 C16 120.0(2) . . ?
C14 C15 H15 120.0 . . ?
C16 C15 H15 120.0 . . ?
C17 C16 C15 120.3(2) . . ?
C17 C16 H16 119.8 . . ?
C15 C16 H16 119.8 . . ?
C16 C17 C18 120.3(2) . . ?
C16 C17 H17 119.9 . . ?
C18 C17 H17 119.9 . . ?
C17 C18 C13 119.4(2) . . ?
C17 C18 H18 120.3 . . ?
C13 C18 H18 120.3 . . ?
C20 C19 C24 120.90(18) . . ?
C20 C19 As1 119.22(15) . . ?
C24 C19 As1 119.87(14) . . ?
C21 C20 C19 119.00(19) . . ?
C21 C20 H20 120.5 . . ?
C19 C20 H20 120.5 . . ?
C22 C21 C20 120.22(19) . . ?
C22 C21 H21 119.9 . . ?
C20 C21 H21 119.9 . . ?
C23 C22 C21 120.38(19) . . ?
C23 C22 H22 119.8 . . ?
C21 C22 H22 119.8 . . ?
C22 C23 C24 120.20(19) . . ?
C22 C23 H23 119.9 . . ?
C24 C23 H23 119.9 . . ?
C23 C24 C19 119.29(18) . . ?
C23 C24 H24 120.4 . . ?
C19 C24 H24 120.4 . . ?
C26 B1 B4 121.09(15) . . ?
C26 B1 B2 122.22(16) . . ?
B4 B1 B2 107.54(15) . . ?
C26 B1 B6 123.12(16) . . ?
B4 B1 B6 107.60(14) . . ?
B2 B1 B6 59.84(12) . . ?
C26 B1 B5 122.20(16) . . ?
B4 B1 B5 59.87(12) . . ?
B2 B1 B5 107.81(14) . . ?
B6 B1 B5 59.97(12) . . ?
C26 B1 B3 120.95(16) . . ?
B4 B1 B3 59.79(12) . . ?
B2 B1 B3 59.81(12) . . ?
B6 B1 B3 107.59(15) . . ?
B5 B1 B3 107.74(14) . . ?
C27 B2 B6 119.94(16) . . ?
C27 B2 B1 121.53(16) . . ?
B6 B2 B1 60.23(12) . . ?
C27 B2 B3 123.27(16) . . ?
B6 B2 B3 108.58(14) . . ?
B1 B2 B3 60.66(12) . . ?
C27 B2 B4 120.94(16) . 3_765 ?
B6 B2 B4 60.03(12) . 3_765 ?
B1 B2 B4 108.05(14) . 3_765 ?
B3 B2 B4 107.45(14) . 3_765 ?
C27 B2 B5 122.59(16) . 3_765 ?
B6 B2 B5 108.07(14) . 3_765 ?
B1 B2 B5 108.33(14) . 3_765 ?
B3 B2 B5 59.66(12) . 3_765 ?
B4 B2 B5 59.63(12) 3_765 3_765 ?
C28 B3 B5 121.21(16) . 3_765 ?
C28 B3 B6 119.57(16) . 3_765 ?
B5 B3 B6 60.14(12) 3_765 3_765 ?
C28 B3 B4 121.22(16) . . ?
B5 B3 B4 107.84(14) 3_765 . ?
B6 B3 B4 59.98(12) 3_765 . ?
C28 B3 B2 123.80(16) . . ?
B5 B3 B2 60.39(12) 3_765 . ?
B6 B3 B2 108.15(14) 3_765 . ?
B4 B3 B2 107.10(15) . . ?
C28 B3 B1 123.37(16) . . ?
B5 B3 B1 108.02(15) 3_765 . ?
B6 B3 B1 107.83(15) 3_765 . ?
B4 B3 B1 59.51(12) . . ?
B2 B3 B1 59.54(12) . . ?
C29 B4 B5 120.93(16) . . ?
C29 B4 B1 120.73(16) . . ?
B5 B4 B1 60.29(12) . . ?
C29 B4 B6 121.98(16) . 3_765 ?
B5 B4 B6 108.46(14) . 3_765 ?
B1 B4 B6 108.80(14) . 3_765 ?
C29 B4 B3 121.53(16) . . ?
B5 B4 B3 108.80(14) . . ?
B1 B4 B3 60.70(12) . . ?
B6 B4 B3 60.00(12) 3_765 . ?
C29 B4 B2 121.80(16) . 3_765 ?
B5 B4 B2 60.38(12) . 3_765 ?
B1 B4 B2 108.65(14) . 3_765 ?
B6 B4 B2 59.78(12) 3_765 3_765 ?
B3 B4 B2 108.04(14) . 3_765 ?
C30 B5 B4 120.53(15) . . ?
C30 B5 B3 121.75(16) . 3_765 ?
B4 B5 B3 107.98(15) . 3_765 ?
C30 B5 B6 123.96(16) . . ?
B4 B5 B6 107.58(14) . . ?
B3 B5 B6 60.04(11) 3_765 . ?
C30 B5 B1 122.65(16) . . ?
B4 B5 B1 59.84(12) . . ?
B3 B5 B1 108.26(14) 3_765 . ?
B6 B5 B1 59.97(11) . . ?
C30 B5 B2 119.92(15) . 3_765 ?
B4 B5 B2 59.99(12) . 3_765 ?
B3 B5 B2 59.95(12) 3_765 3_765 ?
B6 B5 B2 107.72(14) . 3_765 ?
B1 B5 B2 107.98(15) . 3_765 ?
C31 B6 B2 120.58(15) . . ?
C31 B6 B3 120.91(16) . 3_765 ?
B2 B6 B3 108.39(15) . 3_765 ?
C31 B6 B4 119.33(15) . 3_765 ?
B2 B6 B4 60.19(12) . 3_765 ?
B3 B6 B4 60.02(12) 3_765 3_765 ?
C31 B6 B5 124.07(16) . . ?
B2 B6 B5 107.94(14) . . ?
B3 B6 B5 59.82(12) 3_765 . ?
B4 B6 B5 107.61(14) 3_765 . ?
C31 B6 B1 123.61(16) . . ?
B2 B6 B1 59.93(12) . . ?
B3 B6 B1 108.14(14) 3_765 . ?
B4 B6 B1 107.94(15) 3_765 . ?
B5 B6 B1 60.06(11) . . ?
B1 C26 H26A 109.5 . . ?
B1 C26 H26B 109.5 . . ?
H26A C26 H26B 109.5 . . ?
B1 C26 H26C 109.5 . . ?
H26A C26 H26C 109.5 . . ?
H26B C26 H26C 109.5 . . ?
B2 C27 H27A 109.5 . . ?
B2 C27 H27B 109.5 . . ?
H27A C27 H27B 109.5 . . ?
B2 C27 H27C 109.5 . . ?
H27A C27 H27C 109.5 . . ?
H27B C27 H27C 109.5 . . ?
B3 C28 H28A 109.5 . . ?
B3 C28 H28B 109.5 . . ?
H28A C28 H28B 109.5 . . ?
B3 C28 H28C 109.5 . . ?
H28A C28 H28C 109.5 . . ?
H28B C28 H28C 109.5 . . ?
B4 C29 H29A 109.5 . . ?
B4 C29 H29B 109.5 . . ?
H29A C29 H29B 109.5 . . ?
B4 C29 H29C 109.5 . . ?
H29A C29 H29C 109.5 . . ?
H29B C29 H29C 109.5 . . ?
B5 C30 H30A 109.5 . . ?
B5 C30 H30B 109.5 . . ?
H30A C30 H30B 109.5 . . ?
B5 C30 H30C 109.5 . . ?
H30A C30 H30C 109.5 . . ?
H30B C30 H30C 109.5 . . ?
B6 C31 H31A 109.5 . . ?
B6 C31 H31B 109.5 . . ?
H31A C31 H31B 109.5 . . ?
B6 C31 H31C 109.5 . . ?
H31A C31 H31C 109.5 . . ?
H31B C31 H31C 109.5 . . ?

loop_
_geom_bond_atom_site_label_1
_geom_bond_atom_site_label_2
_geom_bond_distance
_geom_bond_site_symmetry_2
_geom_bond_publ_flag
As1 C19 1.9036(19) . ?
As1 C7 1.9080(19) . ?
As1 C1 1.9130(19) . ?
As1 C13 1.9220(19) . ?
C1 C6 1.394(3) . ?
C1 C2 1.396(3) . ?
C2 C3 1.385(3) . ?
C2 H2 0.9500 . ?
C3 C4 1.389(3) . ?
C3 H3 0.9500 . ?
C4 C5 1.386(3) . ?
C4 H4 0.9500 . ?
C5 C6 1.389(3) . ?
C5 H5 0.9500 . ?
C6 H6 0.9500 . ?
C7 C8 1.389(3) . ?
C7 C12 1.391(3) . ?
C8 C9 1.389(3) . ?
C8 H8 0.9500 . ?
C9 C10 1.383(3) . ?
C9 H9 0.9500 . ?
C10 C11 1.390(3) . ?
C10 H10 0.9500 . ?
C11 C12 1.383(3) . ?
C11 H11 0.9500 . ?
C12 H12 0.9500 . ?
C13 C18 1.392(3) . ?
C13 C14 1.393(3) . ?
C14 C15 1.385(3) . ?
C14 H14 0.9500 . ?
C15 C16 1.388(3) . ?
C15 H15 0.9500 . ?
C16 C17 1.379(3) . ?
C16 H16 0.9500 . ?
C17 C18 1.387(3) . ?
C17 H17 0.9500 . ?
C18 H18 0.9500 . ?
C19 C20 1.389(3) . ?
C19 C24 1.390(3) . ?
C20 C21 1.386(3) . ?
C20 H20 0.9500 . ?
C21 C22 1.385(3) . ?
C21 H21 0.9500 . ?
C22 C23 1.378(3) . ?
C22 H22 0.9500 . ?
C23 C24 1.384(3) . ?
C23 H23 0.9500 . ?
C24 H24 0.9500 . ?
B1 C26 1.619(3) . ?
B1 B4 1.786(3) . ?
B1 B2 1.787(3) . ?
B1 B6 1.792(3) . ?
B1 B5 1.794(3) . ?
B1 B3 1.807(3) . ?
B2 C27 1.613(3) . ?
B2 B6 1.785(3) . ?
B2 B3 1.792(3) . ?
B2 B4 1.793(3) 3_765 ?
B2 B5 1.800(3) 3_765 ?
B3 C28 1.625(3) . ?
B3 B5 1.786(3) 3_765 ?
B3 B6 1.791(3) 3_765 ?
B3 B4 1.791(3) . ?
B4 C29 1.597(3) . ?
B4 B5 1.786(3) . ?
B4 B6 1.790(3) 3_765 ?
B4 B2 1.793(3) 3_765 ?
B5 C30 1.612(3) . ?
B5 B3 1.786(3) 3_765 ?
B5 B6 1.792(3) . ?
B5 B2 1.800(3) 3_765 ?
B6 C31 1.616(3) . ?
B6 B3 1.791(3) 3_765 ?
B6 B4 1.790(3) 3_765 ?
C26 H26A 0.9800 . ?
C26 H26B 0.9800 . ?
C26 H26C 0.9800 . ?
C27 H27A 0.9800 . ?
C27 H27B 0.9800 . ?
C27 H27C 0.9800 . ?
C28 H28A 0.9800 . ?
C28 H28B 0.9800 . ?
C28 H28C 0.9800 . ?
C29 H29A 0.9800 . ?
C29 H29B 0.9800 . ?
C29 H29C 0.9800 . ?
C30 H30A 0.9800 . ?
C30 H30B 0.9800 . ?
C30 H30C 0.9800 . ?
C31 H31A 0.9800 . ?
C31 H31B 0.9800 . ?
C31 H31C 0.9800 . ?

loop_
_geom_torsion_atom_site_label_1
_geom_torsion_atom_site_label_2
_geom_torsion_atom_site_label_3
_geom_torsion_atom_site_label_4
_geom_torsion
_geom_torsion_site_symmetry_1
_geom_torsion_site_symmetry_2
_geom_torsion_site_symmetry_3
_geom_torsion_site_symmetry_4
_geom_torsion_publ_flag
C19 As1 C1 C6 -93.38(16) . . . . ?
C7 As1 C1 C6 28.88(17) . . . . ?
C13 As1 C1 C6 146.39(15) . . . . ?
C19 As1 C1 C2 87.31(16) . . . . ?
C7 As1 C1 C2 -150.42(15) . . . . ?
C13 As1 C1 C2 -32.91(17) . . . . ?
C6 C1 C2 C3 -2.9(3) . . . . ?
As1 C1 C2 C3 176.34(14) . . . . ?
C1 C2 C3 C4 1.0(3) . . . . ?
C2 C3 C4 C5 1.9(3) . . . . ?
C3 C4 C5 C6 -2.9(3) . . . . ?
C4 C5 C6 C1 1.0(3) . . . . ?
C2 C1 C6 C5 2.0(3) . . . . ?
As1 C1 C6 C5 -177.34(14) . . . . ?
C19 As1 C7 C8 -13.88(18) . . . . ?
C1 As1 C7 C8 -135.83(15) . . . . ?
C13 As1 C7 C8 105.57(16) . . . . ?
C19 As1 C7 C12 166.10(15) . . . . ?
C1 As1 C7 C12 44.16(17) . . . . ?
C13 As1 C7 C12 -74.44(17) . . . . ?
C12 C7 C8 C9 1.1(3) . . . . ?
As1 C7 C8 C9 -178.87(14) . . . . ?
C7 C8 C9 C10 -0.7(3) . . . . ?
C8 C9 C10 C11 -0.2(3) . . . . ?
C9 C10 C11 C12 0.7(3) . . . . ?
C10 C11 C12 C7 -0.2(3) . . . . ?
C8 C7 C12 C11 -0.7(3) . . . . ?
As1 C7 C12 C11 179.32(17) . . . . ?
C19 As1 C13 C18 132.74(16) . . . . ?
C7 As1 C13 C18 11.19(19) . . . . ?
C1 As1 C13 C18 -105.33(17) . . . . ?
C19 As1 C13 C14 -47.25(18) . . . . ?
C7 As1 C13 C14 -168.79(15) . . . . ?
C1 As1 C13 C14 74.69(17) . . . . ?
C18 C13 C14 C15 0.2(3) . . . . ?
As1 C13 C14 C15 -179.78(15) . . . . ?
C13 C14 C15 C16 -1.4(3) . . . . ?
C14 C15 C16 C17 1.6(3) . . . . ?
C15 C16 C17 C18 -0.5(4) . . . . ?
C16 C17 C18 C13 -0.6(3) . . . . ?
C14 C13 C18 C17 0.8(3) . . . . ?
As1 C13 C18 C17 -179.19(16) . . . . ?
C7 As1 C19 C20 -84.19(16) . . . . ?
C1 As1 C19 C20 35.16(17) . . . . ?
C13 As1 C19 C20 156.36(15) . . . . ?
C7 As1 C19 C24 97.34(16) . . . . ?
C1 As1 C19 C24 -143.31(15) . . . . ?
C13 As1 C19 C24 -22.11(17) . . . . ?
C24 C19 C20 C21 -0.5(3) . . . . ?
As1 C19 C20 C21 -178.91(15) . . . . ?
C19 C20 C21 C22 0.6(3) . . . . ?
C20 C21 C22 C23 -0.2(3) . . . . ?
C21 C22 C23 C24 -0.2(3) . . . . ?
C22 C23 C24 C19 0.3(3) . . . . ?
C20 C19 C24 C23 0.0(3) . . . . ?
As1 C19 C24 C23 178.44(15) . . . . ?
C26 B1 B2 C27 3.5(3) . . . . ?
B4 B1 B2 C27 150.57(17) . . . . ?
B6 B1 B2 C27 -108.88(19) . . . . ?
B5 B1 B2 C27 -146.27(17) . . . . ?
B3 B1 B2 C27 113.17(19) . . . . ?
C26 B1 B2 B6 112.4(2) . . . . ?
B4 B1 B2 B6 -100.55(15) . . . . ?
B5 B1 B2 B6 -37.39(14) . . . . ?
B3 B1 B2 B6 -137.95(15) . . . . ?
C26 B1 B2 B3 -109.67(19) . . . . ?
B4 B1 B2 B3 37.40(14) . . . . ?
B6 B1 B2 B3 137.95(15) . . . . ?
B5 B1 B2 B3 100.56(15) . . . . ?
C26 B1 B2 B4 150.04(17) . . . 3_765 ?
B4 B1 B2 B4 -62.89(19) . . . 3_765 ?
B6 B1 B2 B4 37.66(14) . . . 3_765 ?
B5 B1 B2 B4 0.27(19) . . . 3_765 ?
B3 B1 B2 B4 -100.29(16) . . . 3_765 ?
C26 B1 B2 B5 -146.85(17) . . . 3_765 ?
B4 B1 B2 B5 0.22(19) . . . 3_765 ?
B6 B1 B2 B5 100.77(16) . . . 3_765 ?
B5 B1 B2 B5 63.38(19) . . . 3_765 ?
B3 B1 B2 B5 -37.18(14) . . . 3_765 ?
C27 B2 B3 C28 1.6(3) . . . . ?
B6 B2 B3 C28 149.80(17) . . . . ?
B1 B2 B3 C28 112.0(2) . . . . ?
B4 B2 B3 C28 -146.73(17) 3_765 . . . ?
B5 B2 B3 C28 -109.7(2) 3_765 . . . ?
C27 B2 B3 B5 111.3(2) . . . 3_765 ?
B6 B2 B3 B5 -100.51(16) . . . 3_765 ?
B1 B2 B3 B5 -138.34(15) . . . 3_765 ?
B4 B2 B3 B5 -37.05(14) 3_765 . . 3_765 ?
C27 B2 B3 B6 149.17(17) . . . 3_765 ?
B6 B2 B3 B6 -62.6(2) . . . 3_765 ?
B1 B2 B3 B6 -100.42(16) . . . 3_765 ?
B4 B2 B3 B6 0.9(2) 3_765 . . 3_765 ?
B5 B2 B3 B6 37.92(14) 3_765 . . 3_765 ?
C27 B2 B3 B4 -147.58(17) . . . . ?
B6 B2 B3 B4 0.66(19) . . . . ?
B1 B2 B3 B4 -37.17(13) . . . . ?
B4 B2 B3 B4 64.13(19) 3_765 . . . ?
B5 B2 B3 B4 101.17(15) 3_765 . . . ?
C27 B2 B3 B1 -110.4(2) . . . . ?
B6 B2 B3 B1 37.83(14) . . . . ?
B4 B2 B3 B1 101.30(16) 3_765 . . . ?
B5 B2 B3 B1 138.34(15) 3_765 . . . ?
C26 B1 B3 C28 -0.9(3) . . . . ?
B4 B1 B3 C28 109.41(19) . . . . ?
B2 B1 B3 C28 -112.67(19) . . . . ?
B6 B1 B3 C28 -150.08(17) . . . . ?
B5 B1 B3 C28 146.65(17) . . . . ?
C26 B1 B3 B5 149.16(16) . . . 3_765 ?
B4 B1 B3 B5 -100.50(15) . . . 3_765 ?
B2 B1 B3 B5 37.42(13) . . . 3_765 ?
B6 B1 B3 B5 0.01(18) . . . 3_765 ?
B5 B1 B3 B5 -63.26(18) . . . 3_765 ?
C26 B1 B3 B6 -147.28(16) . . . 3_765 ?
B4 B1 B3 B6 -36.94(13) . . . 3_765 ?
B2 B1 B3 B6 100.98(15) . . . 3_765 ?
B6 B1 B3 B6 63.57(18) . . . 3_765 ?
B5 B1 B3 B6 0.30(19) . . . 3_765 ?
C26 B1 B3 B4 -110.34(18) . . . . ?
B2 B1 B3 B4 137.92(15) . . . . ?
B6 B1 B3 B4 100.51(15) . . . . ?
B5 B1 B3 B4 37.24(13) . . . . ?
C26 B1 B3 B2 111.74(19) . . . . ?
B4 B1 B3 B2 -137.92(15) . . . . ?
B6 B1 B3 B2 -37.41(13) . . . . ?
B5 B1 B3 B2 -100.68(15) . . . . ?
C26 B1 B4 C29 -1.2(3) . . . . ?
B2 B1 B4 C29 -148.76(17) . . . . ?
B6 B1 B4 C29 148.15(17) . . . . ?
B5 B1 B4 C29 110.44(19) . . . . ?
B3 B1 B4 C29 -111.35(19) . . . . ?
C26 B1 B4 B5 -111.68(19) . . . . ?
B2 B1 B4 B5 100.80(16) . . . . ?
B6 B1 B4 B5 37.70(14) . . . . ?
B3 B1 B4 B5 138.21(15) . . . . ?
C26 B1 B4 B6 147.31(17) . . . 3_765 ?
B2 B1 B4 B6 -0.21(19) . . . 3_765 ?
B6 B1 B4 B6 -63.31(19) . . . 3_765 ?
B5 B1 B4 B6 -101.01(15) . . . 3_765 ?
B3 B1 B4 B6 37.20(14) . . . 3_765 ?
C26 B1 B4 B3 110.11(19) . . . . ?
B2 B1 B4 B3 -37.41(14) . . . . ?
B6 B1 B4 B3 -100.50(16) . . . . ?
B5 B1 B4 B3 -138.21(15) . . . . ?
C26 B1 B4 B2 -149.20(17) . . . 3_765 ?
B2 B1 B4 B2 63.3(2) . . . 3_765 ?
B6 B1 B4 B2 0.2(2) . . . 3_765 ?
B5 B1 B4 B2 -37.52(14) . . . 3_765 ?
B3 B1 B4 B2 100.69(16) . . . 3_765 ?
C28 B3 B4 C29 -2.9(3) . . . . ?
B5 B3 B4 C29 -149.11(17) 3_765 . . . ?
B6 B3 B4 C29 -111.3(2) 3_765 . . . ?
B2 B3 B4 C29 147.25(17) . . . . ?
B1 B3 B4 C29 110.1(2) . . . . ?
C28 B3 B4 B5 -150.62(17) . . . . ?
B5 B3 B4 B5 63.13(19) 3_765 . . . ?
B6 B3 B4 B5 100.94(15) 3_765 . . . ?
B2 B3 B4 B5 -0.51(19) . . . . ?
B1 B3 B4 B5 -37.70(14) . . . . ?
C28 B3 B4 B1 -112.9(2) . . . . ?
B5 B3 B4 B1 100.82(16) 3_765 . . . ?
B6 B3 B4 B1 138.64(15) 3_765 . . . ?
B2 B3 B4 B1 37.18(13) . . . . ?
C28 B3 B4 B6 108.44(19) . . . 3_765 ?
B5 B3 B4 B6 -37.82(14) 3_765 . . 3_765 ?
B2 B3 B4 B6 -101.46(15) . . . 3_765 ?
B1 B3 B4 B6 -138.64(15) . . . 3_765 ?
C28 B3 B4 B2 145.37(17) . . . 3_765 ?
B5 B3 B4 B2 -0.88(19) 3_765 . . 3_765 ?
B6 B3 B4 B2 36.93(14) 3_765 . . 3_765 ?
B2 B3 B4 B2 -64.52(19) . . . 3_765 ?
B1 B3 B4 B2 -101.70(15) . . . 3_765 ?
C29 B4 B5 C30 2.3(3) . . . . ?
B1 B4 B5 C30 112.44(19) . . . . ?
B6 B4 B5 C30 -145.99(16) 3_765 . . . ?
B3 B4 B5 C30 150.31(16) . . . . ?
B2 B4 B5 C30 -109.16(18) 3_765 . . . ?
C29 B4 B5 B3 148.79(17) . . . 3_765 ?
B1 B4 B5 B3 -101.09(15) . . . 3_765 ?
B6 B4 B5 B3 0.48(18) 3_765 . . 3_765 ?
B3 B4 B5 B3 -63.22(19) . . . 3_765 ?
B2 B4 B5 B3 37.32(13) 3_765 . . 3_765 ?
C29 B4 B5 B6 -147.82(17) . . . . ?
B1 B4 B5 B6 -37.70(13) . . . . ?
B6 B4 B5 B6 63.87(18) 3_765 . . . ?
B3 B4 B5 B6 0.17(19) . . . . ?
B2 B4 B5 B6 100.71(15) 3_765 . . . ?
C29 B4 B5 B1 -110.12(19) . . . . ?
B6 B4 B5 B1 101.57(15) 3_765 . . . ?
B3 B4 B5 B1 37.87(14) . . . . ?
B2 B4 B5 B1 138.41(15) 3_765 . . . ?
C29 B4 B5 B2 111.47(19) . . . 3_765 ?
B1 B4 B5 B2 -138.41(15) . . . 3_765 ?
B6 B4 B5 B2 -36.84(13) 3_765 . . 3_765 ?
B3 B4 B5 B2 -100.53(15) . . . 3_765 ?
C26 B1 B5 C30 0.9(3) . . . . ?
B4 B1 B5 C30 -109.00(19) . . . . ?
B2 B1 B5 C30 150.66(17) . . . . ?
B6 B1 B5 C30 113.33(19) . . . . ?
B3 B1 B5 C30 -146.20(17) . . . . ?
C26 B1 B5 B4 109.88(19) . . . . ?
B2 B1 B5 B4 -100.34(16) . . . . ?
B6 B1 B5 B4 -137.67(15) . . . . ?
B3 B1 B5 B4 -37.20(13) . . . . ?
C26 B1 B5 B3 -149.50(17) . . . 3_765 ?
B4 B1 B5 B3 100.62(16) . . . 3_765 ?
B2 B1 B5 B3 0.27(19) . . . 3_765 ?
B6 B1 B5 B3 -37.06(14) . . . 3_765 ?
B3 B1 B5 B3 63.41(19) . . . 3_765 ?
C26 B1 B5 B6 -112.44(19) . . . . ?
B4 B1 B5 B6 137.67(15) . . . . ?
B2 B1 B5 B6 37.33(14) . . . . ?
B3 B1 B5 B6 100.47(15) . . . . ?
C26 B1 B5 B2 147.07(17) . . . 3_765 ?
B4 B1 B5 B2 37.18(13) . . . 3_765 ?
B2 B1 B5 B2 -63.16(19) . . . 3_765 ?
B6 B1 B5 B2 -100.49(15) . . . 3_765 ?
B3 B1 B5 B2 -0.02(18) . . . 3_765 ?
C27 B2 B6 C31 -2.2(3) . . . . ?
B1 B2 B6 C31 -113.62(19) . . . . ?
B3 B2 B6 C31 -151.64(16) . . . . ?
B4 B2 B6 C31 108.49(18) 3_765 . . . ?
B5 B2 B6 C31 145.16(16) 3_765 . . . ?
C27 B2 B6 B3 -147.78(16) . . . 3_765 ?
B1 B2 B6 B3 100.76(15) . . . 3_765 ?
B3 B2 B6 B3 62.74(19) . . . 3_765 ?
B4 B2 B6 B3 -37.13(14) 3_765 . . 3_765 ?
B5 B2 B6 B3 -0.45(19) 3_765 . . 3_765 ?
C27 B2 B6 B4 -110.66(19) . . . 3_765 ?
B1 B2 B6 B4 137.89(15) . . . 3_765 ?
B3 B2 B6 B4 99.87(15) . . . 3_765 ?
B5 B2 B6 B4 36.67(13) 3_765 . . 3_765 ?
C27 B2 B6 B5 148.92(16) . . . . ?
B1 B2 B6 B5 37.46(13) . . . . ?
B3 B2 B6 B5 -0.56(19) . . . . ?
B4 B2 B6 B5 -100.43(15) 3_765 . . . ?
B5 B2 B6 B5 -63.75(19) 3_765 . . . ?
C27 B2 B6 B1 111.45(19) . . . . ?
B3 B2 B6 B1 -38.02(14) . . . . ?
B4 B2 B6 B1 -137.89(15) 3_765 . . . ?
B5 B2 B6 B1 -101.21(15) 3_765 . . . ?
C30 B5 B6 C31 1.2(3) . . . . ?
B4 B5 B6 C31 150.07(17) . . . . ?
B3 B5 B6 C31 -108.91(19) 3_765 . . . ?
B1 B5 B6 C31 112.4(2) . . . . ?
B2 B5 B6 C31 -146.64(17) 3_765 . . . ?
C30 B5 B6 B2 -148.62(17) . . . . ?
B4 B5 B6 B2 0.24(19) . . . . ?
B3 B5 B6 B2 101.26(16) 3_765 . . . ?
B1 B5 B6 B2 -37.40(14) . . . . ?
B2 B5 B6 B2 63.53(19) 3_765 . . . ?
C30 B5 B6 B3 110.1(2) . . . 3_765 ?
B4 B5 B6 B3 -101.02(16) . . . 3_765 ?
B1 B5 B6 B3 -138.66(16) . . . 3_765 ?
B2 B5 B6 B3 -37.73(14) 3_765 . . 3_765 ?
C30 B5 B6 B4 147.83(17) . . . 3_765 ?
B4 B5 B6 B4 -63.31(18) . . . 3_765 ?
B3 B5 B6 B4 37.71(14) 3_765 . . 3_765 ?
B1 B5 B6 B4 -100.95(16) . . . 3_765 ?
B2 B5 B6 B4 -0.02(18) 3_765 . . 3_765 ?
C30 B5 B6 B1 -111.22(19) . . . . ?
B4 B5 B6 B1 37.64(14) . . . . ?
B3 B5 B6 B1 138.66(16) 3_765 . . . ?
B2 B5 B6 B1 100.93(16) 3_765 . . . ?
C26 B1 B6 C31 -2.2(3) . . . . ?
B4 B1 B6 C31 -150.82(17) . . . . ?
B2 B1 B6 C31 108.73(19) . . . . ?
B5 B1 B6 C31 -113.16(19) . . . . ?
B3 B1 B6 C31 146.13(17) . . . . ?
C26 B1 B6 B2 -110.93(19) . . . . ?
B4 B1 B6 B2 100.45(16) . . . . ?
B5 B1 B6 B2 138.11(15) . . . . ?
B3 B1 B6 B2 37.40(13) . . . . ?
C26 B1 B6 B3 147.89(17) . . . 3_765 ?
B4 B1 B6 B3 -0.73(19) . . . 3_765 ?
B2 B1 B6 B3 -101.17(16) . . . 3_765 ?
B5 B1 B6 B3 36.93(14) . . . 3_765 ?
B3 B1 B6 B3 -63.78(19) . . . 3_765 ?
C26 B1 B6 B4 -148.63(17) . . . 3_765 ?
B4 B1 B6 B4 62.75(19) . . . 3_765 ?
B2 B1 B6 B4 -37.70(13) . . . 3_765 ?
B5 B1 B6 B4 100.40(15) . . . 3_765 ?
B3 B1 B6 B4 -0.31(18) . . . 3_765 ?
C26 B1 B6 B5 111.0(2) . . . . ?
B4 B1 B6 B5 -37.66(14) . . . . ?
B2 B1 B6 B5 -138.11(15) . . . . ?
B3 B1 B6 B5 -100.71(15) . . . . ?
